data_7125503
loop_
_publ_author_name
'Kilian, P.'
'Slawin, A. M.'
'Woollins, J. D.'

_publ_section_title
;
 Novel small organo-P-S/Se heterocycles.
;
_journal_issue 21
_journal_name_full 'Chemical communications (Cambridge, England)'
_journal_page_first 2288
_journal_page_last 2289
_journal_paper_doi 10.1039/b107214e
_journal_year 2001
_chemical_formula_moiety 'C15 H16 P2 Se3'
_chemical_formula_sum 'C15 H16 P2 Se3'
_chemical_formula_weight 495.10
_space_group_IT_number 33
_space_group_name_Hall 'P 2c -2n'
_space_group_name_H-M_alt 'P n a 21'
_symmetry_cell_setting orthorhombic
_symmetry_space_group_name_H-M 'P n a 21'
_atom_sites_solution_hydrogens geom
_atom_sites_solution_primary direct
_atom_sites_solution_secondary difmap
_audit_creation_method SHELXL-97
_cell_angle_alpha 90.00
_cell_angle_beta 90.00
_cell_angle_gamma 90.00
_cell_formula_units_Z 8
_cell_length_a 17.7582(3)
_cell_length_b 27.4561(2)
_cell_length_c 7.15120(10)
_cell_measurement_reflns_used 145
_cell_measurement_temperature 293(2)
_cell_measurement_theta_max 168
_cell_measurement_theta_min 12
_cell_volume 3486.72(8)
_computing_cell_refinement SMART/SAINT
_computing_data_collection SMART
_computing_data_reduction SAINT
_computing_molecular_graphics SHELXTL
_computing_publication_material SHELXTL
_computing_structure_refinement 'SHELXL-97 (Sheldrick, 1997)'
_computing_structure_solution 'SHELXS-97 (Sheldrick, 1990)'
_diffrn_ambient_temperature 293(2)
_diffrn_detector_area_resol_mean 0.9
_diffrn_measured_fraction_theta_full 0.995
_diffrn_measured_fraction_theta_max 0.995
_diffrn_measurement_device_type 'CCD area detector'
_diffrn_measurement_method 'phi and omega scans'
_diffrn_radiation_monochromator graphite
_diffrn_radiation_source 'fine-focus sealed tube'
_diffrn_radiation_type MoK\a
_diffrn_radiation_wavelength 0.71073
_diffrn_reflns_av_R_equivalents 0.0532
_diffrn_reflns_av_sigmaI/netI 0.0646
_diffrn_reflns_limit_h_max 19
_diffrn_reflns_limit_h_min -19
_diffrn_reflns_limit_k_max 22
_diffrn_reflns_limit_k_min -30
_diffrn_reflns_limit_l_max 7
_diffrn_reflns_limit_l_min -7
_diffrn_reflns_number 14800
_diffrn_reflns_theta_full 23.26
_diffrn_reflns_theta_max 23.26
_diffrn_reflns_theta_min 1.37
_exptl_absorpt_coefficient_mu 6.501
_exptl_absorpt_correction_T_max 1.000000
_exptl_absorpt_correction_T_min 0.575233
_exptl_absorpt_correction_type sadabs
_exptl_crystal_colour yellow
_exptl_crystal_density_diffrn 1.886
_exptl_crystal_density_method 'not measured'
_exptl_crystal_description plate
_exptl_crystal_F_000 1904
_exptl_crystal_size_max .28
_exptl_crystal_size_mid .1
_exptl_crystal_size_min .01
_refine_diff_density_max 0.448
_refine_diff_density_min -0.316
_refine_diff_density_rms 0.077
_refine_ls_abs_structure_details 'Flack H D (1983), Acta Cryst. A39, 876-881'
_refine_ls_abs_structure_Flack 0.055(11)
_refine_ls_extinction_coef 0.00034(6)
_refine_ls_extinction_expression Fc^*^=kFc[1+0.001xFc^2^\l^3^/sin(2\q)]^-1/4^
_refine_ls_extinction_method SHELXL
_refine_ls_goodness_of_fit_ref 0.917
_refine_ls_hydrogen_treatment mixed
_refine_ls_matrix_type full
_refine_ls_number_parameters 362
_refine_ls_number_reflns 4850
_refine_ls_number_restraints 1
_refine_ls_restrained_S_all 0.917
_refine_ls_R_factor_all 0.0520
_refine_ls_R_factor_gt 0.0347
_refine_ls_shift/su_max 0.008
_refine_ls_shift/su_mean 0.001
_refine_ls_structure_factor_coef Fsqd
_refine_ls_weighting_details 'calc w=1/[\s^2^(Fo^2^)+(0.0266P)^2^+0.0000P] where P=(Fo^2^+2Fc^2^)/3'
_refine_ls_weighting_scheme calc
_refine_ls_wR_factor_gt 0.0592
_refine_ls_wR_factor_ref 0.0631
_reflns_number_gt 3875
_reflns_number_total 4850
_reflns_threshold_expression >2sigma(I)
_cod_data_source_file b107214e.txt
_cod_data_source_block 3
_cod_depositor_comments
;
The following automatic conversions were performed:

data item '_symmetry_cell_setting' value 'Orthorhombic' was changed
to 'orthorhombic' in accordance with the
/home/saulius/struct/COD-crude-data/automatic-downloads/DataCite-retrospective/RSC/depositions/lib/dictionaries/cif_core.dic
dictionary named 'cif_core.dic' version 2.4.2 last updated on
2011-04-26.

Automatic conversion script
Id: cif_fix_values 6909 2019-04-08 15:41:33Z antanas 
;
_cod_original_sg_symbol_H-M Pna2(1)
_cod_database_code 7125503

loop_
_symmetry_equiv_pos_as_xyz
'x, y, z'
'-x, -y, z+1/2'
'x+1/2, -y+1/2, z'
'-x+1/2, y+1/2, z+1/2'

loop_
_atom_site_label
_atom_site_type_symbol
_atom_site_fract_x
_atom_site_fract_y
_atom_site_fract_z
_atom_site_U_iso_or_equiv
_atom_site_adp_type
_atom_site_occupancy
_atom_site_symmetry_multiplicity
_atom_site_calc_flag
_atom_site_refinement_flags
Se3 Se 0.81599(4) 0.41251(3) 0.63740(13) 0.0508(2) Uani 1 1 d .
P1 P 0.71084(10) 0.39735(7) 0.7571(3) 0.0319(5) Uani 1 1 d .
Se1 Se 0.67499(4) 0.31782(3) 0.77713(10) 0.03372(18) Uani 1 1 d .
P2 P 0.70116(10) 0.33653(7) 1.0813(3) 0.0308(5) Uani 1 1 d .
Se2 Se 0.62194(4) 0.31839(3) 1.28807(12) 0.0424(2) Uani 1 1 d .
C1 C 0.7076(3) 0.4043(2) 1.0235(10) 0.0261(16) Uani 1 1 d .
C2 C 0.6327(4) 0.4290(3) 1.0778(11) 0.047(2) Uani 1 1 d .
H2A H 0.5915 0.4112 1.0240 0.070 Uiso 1 1 calc R
H2B H 0.6323 0.4618 1.0318 0.070 Uiso 1 1 calc R
H2C H 0.6278 0.4293 1.2115 0.070 Uiso 1 1 calc R
C3 C 0.7730(4) 0.4288(2) 1.0985(11) 0.047(2) Uani 1 1 d .
H3A H 0.8177 0.4119 1.0603 0.070 Uiso 1 1 calc R
H3B H 0.7701 0.4292 1.2325 0.070 Uiso 1 1 calc R
H3C H 0.7746 0.4616 1.0525 0.070 Uiso 1 1 calc R
C4 C 0.6350(4) 0.4324(3) 0.6493(10) 0.0332(18) Uani 1 1 d .
C5 C 0.6496(4) 0.4787(3) 0.5832(10) 0.044(2) Uani 1 1 d .
H5A H 0.6979 0.4915 0.5939 0.053 Uiso 1 1 calc R
C6 C 0.5943(5) 0.5060(3) 0.5025(13) 0.055(2) Uani 1 1 d .
H6A H 0.6046 0.5375 0.4627 0.066 Uiso 1 1 calc R
C7 C 0.5234(5) 0.4868(3) 0.4800(13) 0.061(2) Uani 1 1 d .
H7A H 0.4859 0.5053 0.4239 0.073 Uiso 1 1 calc R
C8 C 0.5077(4) 0.4403(3) 0.5400(12) 0.057(2) Uani 1 1 d .
H8A H 0.4598 0.4271 0.5242 0.068 Uiso 1 1 calc R
C9 C 0.5639(4) 0.4135(3) 0.6239(11) 0.0393(18) Uani 1 1 d .
H9A H 0.5536 0.3820 0.6642 0.047 Uiso 1 1 calc R
C10 C 0.7950(4) 0.3137(2) 1.1324(12) 0.0325(17) Uani 1 1 d .
C11 C 0.8496(4) 0.3099(2) 0.9959(13) 0.0463(19) Uani 1 1 d .
H11A H 0.8376 0.3182 0.8735 0.056 Uiso 1 1 calc R
C12 C 0.9214(4) 0.2941(3) 1.0360(15) 0.057(3) Uani 1 1 d .
H12A H 0.9576 0.2919 0.9423 0.069 Uiso 1 1 calc R
C13 C 0.9389(5) 0.2814(3) 1.2194(16) 0.061(3) Uani 1 1 d .
H13A H 0.9868 0.2702 1.2492 0.073 Uiso 1 1 calc R
C14 C 0.8861(5) 0.2854(3) 1.3531(13) 0.055(2) Uani 1 1 d .
H14A H 0.8987 0.2776 1.4757 0.066 Uiso 1 1 calc R
C15 C 0.8130(4) 0.3010(3) 1.3139(12) 0.041(2) Uani 1 1 d .
H15A H 0.7770 0.3027 1.4082 0.049 Uiso 1 1 calc R
Se23 Se 0.78352(5) 0.07343(3) 0.40704(12) 0.0490(2) Uani 1 1 d .
P21 P 0.68375(10) 0.10602(6) 0.4980(3) 0.0330(4) Uani 1 1 d .
Se21 Se 0.67674(4) 0.18888(2) 0.49433(11) 0.0394(2) Uani 1 1 d .
P22 P 0.70069(10) 0.17057(6) 0.7987(3) 0.0323(5) Uani 1 1 d .
Se22 Se 0.64343(4) 0.21019(3) 1.00556(13) 0.0468(2) Uani 1 1 d .
C21 C 0.6695(4) 0.1059(2) 0.7590(11) 0.0333(17) Uani 1 1 d .
C22 C 0.5874(4) 0.1014(3) 0.8140(11) 0.053(2) Uani 1 1 d .
H22A H 0.5587 0.1263 0.7522 0.079 Uiso 1 1 calc R
H22B H 0.5826 0.1051 0.9469 0.079 Uiso 1 1 calc R
H22C H 0.5688 0.0700 0.7776 0.079 Uiso 1 1 calc R
C23 C 0.7157(5) 0.0672(3) 0.8553(11) 0.050(2) Uani 1 1 d .
H23A H 0.7677 0.0708 0.8208 0.075 Uiso 1 1 calc R
H23B H 0.6981 0.0356 0.8182 0.075 Uiso 1 1 calc R
H23C H 0.7108 0.0707 0.9883 0.075 Uiso 1 1 calc R
C24 C 0.6004(4) 0.0820(3) 0.3796(10) 0.0308(18) Uani 1 1 d .
C25 C 0.6026(4) 0.0356(3) 0.3071(11) 0.0368(19) Uani 1 1 d .
H25A H 0.6466 0.0174 0.3158 0.044 Uiso 1 1 calc R
C26 C 0.5394(4) 0.0157(3) 0.2207(11) 0.048(2) Uani 1 1 d .
H26A H 0.5412 -0.0156 0.1710 0.057 Uiso 1 1 calc R
C27 C 0.4742(4) 0.0428(3) 0.2095(11) 0.047(2) Uani 1 1 d .
H27A H 0.4317 0.0299 0.1520 0.057 Uiso 1 1 calc R
C28 C 0.4723(4) 0.0887(3) 0.2834(12) 0.0442(19) Uani 1 1 d .
H28A H 0.4279 0.1066 0.2770 0.053 Uiso 1 1 calc R
C29 C 0.5342(4) 0.1088(3) 0.3667(10) 0.039(2) Uani 1 1 d .
H29A H 0.5320 0.1402 0.4145 0.047 Uiso 1 1 calc R
C30 C 0.8025(4) 0.1725(2) 0.8324(10) 0.036(2) Uani 1 1 d .
C31 C 0.8532(4) 0.1821(3) 0.6885(12) 0.048(2) Uani 1 1 d .
H31A H 0.8363 0.1872 0.5670 0.058 Uiso 1 1 calc R
C32 C 0.9284(5) 0.1836(3) 0.7304(13) 0.059(3) Uani 1 1 d .
H32A H 0.9624 0.1912 0.6359 0.070 Uiso 1 1 calc R
C33 C 0.9549(5) 0.1746(3) 0.9036(14) 0.056(2) Uani 1 1 d .
H33A H 1.0065 0.1754 0.9268 0.067 Uiso 1 1 calc R
C34 C 0.9053(5) 0.1642(3) 1.0456(13) 0.058(3) Uani 1 1 d .
H34A H 0.9239 0.1574 1.1644 0.070 Uiso 1 1 calc R
C35 C 0.8282(4) 0.1638(3) 1.0152(13) 0.052(2) Uani 1 1 d .
H35A H 0.7946 0.1579 1.1124 0.062 Uiso 1 1 calc R

loop_
_atom_site_aniso_label
_atom_site_aniso_U_11
_atom_site_aniso_U_22
_atom_site_aniso_U_33
_atom_site_aniso_U_23
_atom_site_aniso_U_13
_atom_site_aniso_U_12
Se3 0.0403(5) 0.0618(6) 0.0502(5) 0.0022(5) 0.0069(4) -0.0087(4)
P1 0.0327(10) 0.0334(11) 0.0297(12) 0.0009(10) -0.0024(10) -0.0023(8)
Se1 0.0398(4) 0.0331(4) 0.0283(4) -0.0035(4) 0.0002(4) -0.0008(4)
P2 0.0308(11) 0.0343(11) 0.0273(12) -0.0012(9) 0.0012(9) 0.0039(8)
Se2 0.0425(4) 0.0506(5) 0.0340(5) 0.0001(5) 0.0095(4) -0.0008(4)
C1 0.024(3) 0.030(4) 0.025(4) 0.015(3) -0.001(3) 0.002(3)
C2 0.058(5) 0.051(5) 0.031(5) -0.007(4) 0.000(4) 0.016(4)
C3 0.069(6) 0.025(4) 0.047(6) -0.006(4) -0.006(5) 0.005(4)
C4 0.039(5) 0.038(5) 0.023(4) -0.001(4) -0.003(4) 0.008(4)
C5 0.051(5) 0.036(5) 0.047(6) 0.002(4) 0.001(4) 0.002(4)
C6 0.067(6) 0.043(5) 0.054(6) 0.022(5) 0.004(6) 0.017(5)
C7 0.074(7) 0.069(6) 0.040(6) 0.000(5) -0.002(6) 0.038(5)
C8 0.044(5) 0.072(7) 0.055(6) -0.008(5) -0.019(5) 0.007(5)
C9 0.039(5) 0.038(5) 0.041(5) 0.001(4) -0.005(4) -0.006(4)
C10 0.035(4) 0.024(4) 0.038(5) 0.002(4) 0.000(4) -0.004(3)
C11 0.043(4) 0.054(5) 0.042(5) -0.009(5) -0.004(5) 0.012(4)
C12 0.039(5) 0.060(6) 0.072(8) -0.010(6) 0.017(5) 0.011(4)
C13 0.040(5) 0.054(6) 0.089(8) 0.009(5) -0.007(6) 0.008(4)
C14 0.061(6) 0.044(5) 0.060(7) 0.014(4) -0.015(5) 0.000(5)
C15 0.039(5) 0.045(5) 0.037(6) 0.006(4) 0.000(4) -0.002(4)
Se23 0.0407(5) 0.0552(5) 0.0511(6) -0.0064(5) -0.0013(5) 0.0078(4)
P21 0.0357(10) 0.0326(10) 0.0307(11) 0.0008(10) -0.0032(11) 0.0008(9)
Se21 0.0462(4) 0.0344(4) 0.0378(5) 0.0039(4) -0.0037(5) 0.0005(4)
P22 0.0341(10) 0.0316(11) 0.0311(11) -0.0026(10) -0.0010(10) -0.0034(8)
Se22 0.0505(5) 0.0469(4) 0.0430(5) -0.0094(5) 0.0083(5) -0.0004(4)
C21 0.043(4) 0.026(4) 0.031(4) 0.000(4) -0.017(4) -0.006(3)
C22 0.069(6) 0.047(5) 0.042(5) 0.004(4) 0.018(4) -0.022(4)
C23 0.073(6) 0.036(5) 0.042(6) 0.008(4) 0.000(4) -0.003(4)
C24 0.031(4) 0.034(5) 0.027(4) 0.010(4) -0.008(4) -0.003(3)
C25 0.040(4) 0.034(4) 0.037(5) 0.002(4) -0.003(4) 0.001(3)
C26 0.047(5) 0.042(5) 0.054(6) -0.002(4) -0.002(4) -0.009(4)
C27 0.042(5) 0.046(6) 0.054(6) -0.005(4) -0.004(4) -0.010(4)
C28 0.035(4) 0.050(5) 0.048(5) 0.002(5) 0.001(5) 0.006(4)
C29 0.040(5) 0.042(5) 0.037(5) -0.007(4) -0.005(4) -0.002(4)
C30 0.042(5) 0.030(4) 0.036(5) 0.002(4) -0.003(4) -0.001(3)
C31 0.028(5) 0.064(6) 0.052(6) -0.011(5) 0.002(4) -0.002(4)
C32 0.042(5) 0.080(7) 0.055(7) -0.004(5) 0.013(5) 0.013(5)
C33 0.036(5) 0.063(6) 0.069(7) -0.017(5) -0.006(5) 0.001(4)
C34 0.055(6) 0.072(6) 0.048(6) 0.005(5) -0.022(5) 0.018(5)
C35 0.036(5) 0.075(6) 0.045(6) 0.003(5) -0.008(5) -0.009(4)

loop_
_atom_type_symbol
_atom_type_description
_atom_type_scat_dispersion_real
_atom_type_scat_dispersion_imag
_atom_type_scat_source
C C 0.0033 0.0016 'International Tables Vol C Tables 4.2.6.8 and 6.1.1.4'
H H 0.0000 0.0000 'International Tables Vol C Tables 4.2.6.8 and 6.1.1.4'
P P 0.1023 0.0942 'International Tables Vol C Tables 4.2.6.8 and 6.1.1.4'
Se Se -0.0929 2.2259 'International Tables Vol C Tables 4.2.6.8 and 6.1.1.4'

loop_
_geom_angle_atom_site_label_1
_geom_angle_atom_site_label_2
_geom_angle_atom_site_label_3
_geom_angle
C4 P1 C1 110.2(3)
C4 P1 Se3 112.3(2)
C1 P1 Se3 114.4(2)
C4 P1 Se1 109.0(2)
C1 P1 Se1 91.4(2)
Se3 P1 Se1 117.70(9)
P1 Se1 P2 77.73(7)
C10 P2 C1 108.9(3)
C10 P2 Se2 113.0(3)
C1 P2 Se2 115.1(2)
C10 P2 Se1 107.5(3)
C1 P2 Se1 91.4(2)
Se2 P2 Se1 118.74(9)
C3 C1 C2 113.2(6)
C3 C1 P2 114.9(5)
C2 C1 P2 108.8(4)
C3 C1 P1 113.1(5)
C2 C1 P1 108.7(5)
P2 C1 P1 96.9(3)
C9 C4 C5 118.2(7)
C9 C4 P1 122.3(6)
C5 C4 P1 119.4(6)
C6 C5 C4 121.1(7)
C5 C6 C7 119.9(8)
C8 C7 C6 120.4(7)
C7 C8 C9 118.9(8)
C4 C9 C8 121.5(7)
C11 C10 C15 118.9(7)
C11 C10 P2 121.9(6)
C15 C10 P2 119.2(6)
C12 C11 C10 121.8(9)
C11 C12 C13 118.7(9)
C14 C13 C12 119.7(8)
C13 C14 C15 122.1(8)
C10 C15 C14 118.8(7)
C24 P21 C21 110.5(3)
C24 P21 Se23 112.8(3)
C21 P21 Se23 114.9(2)
C24 P21 Se21 108.1(2)
C21 P21 Se21 90.3(2)
Se23 P21 Se21 118.07(9)
P22 Se21 P21 75.99(7)
C30 P22 C21 109.8(3)
C30 P22 Se22 111.8(2)
C21 P22 Se22 116.9(2)
C30 P22 Se21 107.8(2)
C21 P22 Se21 90.5(2)
Se22 P22 Se21 118.00(9)
C23 C21 C22 110.3(6)
C23 C21 P22 115.8(5)
C22 C21 P22 108.7(5)
C23 C21 P21 112.4(5)
C22 C21 P21 112.7(5)
P22 C21 P21 96.3(3)
C25 C24 C29 119.3(6)
C25 C24 P21 119.1(5)
C29 C24 P21 121.6(6)
C24 C25 C26 120.5(7)
C27 C26 C25 119.4(8)
C28 C27 C26 119.7(7)
C27 C28 C29 121.4(7)
C28 C29 C24 119.7(7)
C31 C30 C35 120.7(7)
C31 C30 P22 123.2(6)
C35 C30 P22 116.0(6)
C32 C31 C30 118.3(8)
C33 C32 C31 122.4(8)
C32 C33 C34 119.5(7)
C33 C34 C35 121.3(8)
C34 C35 C30 117.6(8)

loop_
_geom_bond_atom_site_label_1
_geom_bond_atom_site_label_2
_geom_bond_distance
Se3 P1 2.0959(19)
P1 C4 1.825(7)
P1 C1 1.915(7)
P1 Se1 2.2790(19)
Se1 P2 2.283(2)
P2 C10 1.817(7)
P2 C1 1.910(6)
P2 Se2 2.101(2)
C1 C3 1.444(9)
C1 C2 1.542(9)
C4 C9 1.377(9)
C4 C5 1.381(9)
C5 C6 1.363(10)
C6 C7 1.375(10)
C7 C8 1.375(11)
C8 C9 1.377(9)
C10 C11 1.379(11)
C10 C15 1.382(10)
C11 C12 1.378(10)
C12 C13 1.391(12)
C13 C14 1.344(11)
C14 C15 1.395(10)
Se23 P21 2.089(2)
P21 C24 1.829(7)
P21 C21 1.883(8)
P21 Se21 2.2784(19)
Se21 P22 2.274(2)
P22 C30 1.826(7)
P22 C21 1.880(6)
P22 Se22 2.099(2)
C21 C23 1.509(9)
C21 C22 1.516(9)
C24 C25 1.375(9)
C24 C29 1.390(9)
C25 C26 1.392(10)
C26 C27 1.379(10)
C27 C28 1.367(9)
C28 C29 1.367(9)
C30 C31 1.391(10)
C30 C35 1.405(10)
C31 C32 1.370(10)
C32 C33 1.348(11)
C33 C34 1.374(11)
C34 C35 1.388(10)

loop_
_geom_torsion_atom_site_label_1
_geom_torsion_atom_site_label_2
_geom_torsion_atom_site_label_3
_geom_torsion_atom_site_label_4
_geom_torsion
C4 P1 Se1 P2 -123.0(2)
C1 P1 Se1 P2 -11.0(2)
Se3 P1 Se1 P2 107.61(11)
P1 Se1 P2 C10 -99.3(2)
P1 Se1 P2 C1 11.1(2)
P1 Se1 P2 Se2 130.88(10)
C10 P2 C1 C3 -23.4(6)
Se2 P2 C1 C3 104.7(5)
Se1 P2 C1 C3 -132.4(5)
C10 P2 C1 C2 -151.5(5)
Se2 P2 C1 C2 -23.4(5)
Se1 P2 C1 C2 99.5(5)
C10 P2 C1 P1 96.1(4)
Se2 P2 C1 P1 -135.86(19)
Se1 P2 C1 P1 -13.0(2)
C4 P1 C1 C3 -115.3(5)
Se3 P1 C1 C3 12.4(5)
Se1 P1 C1 C3 133.9(4)
C4 P1 C1 C2 11.4(5)
Se3 P1 C1 C2 139.1(4)
Se1 P1 C1 C2 -99.5(4)
C4 P1 C1 P2 123.9(3)
Se3 P1 C1 P2 -108.4(2)
Se1 P1 C1 P2 13.0(2)
C1 P1 C4 C9 -86.9(7)
Se3 P1 C4 C9 144.3(6)
Se1 P1 C4 C9 12.0(7)
C1 P1 C4 C5 95.9(6)
Se3 P1 C4 C5 -32.9(7)
Se1 P1 C4 C5 -165.2(5)
C9 C4 C5 C6 3.0(12)
P1 C4 C5 C6 -179.8(6)
C4 C5 C6 C7 -2.3(13)
C5 C6 C7 C8 0.6(14)
C6 C7 C8 C9 0.4(13)
C5 C4 C9 C8 -1.9(12)
P1 C4 C9 C8 -179.1(6)
C7 C8 C9 C4 0.3(12)
C1 P2 C10 C11 -68.6(6)
Se2 P2 C10 C11 162.1(5)
Se1 P2 C10 C11 29.2(6)
C1 P2 C10 C15 109.7(6)
Se2 P2 C10 C15 -19.5(6)
Se1 P2 C10 C15 -152.5(5)
C15 C10 C11 C12 -0.5(11)
P2 C10 C11 C12 177.9(6)
C10 C11 C12 C13 0.3(12)
C11 C12 C13 C14 -0.9(13)
C12 C13 C14 C15 1.5(13)
C11 C10 C15 C14 1.1(10)
P2 C10 C15 C14 -177.4(5)
C13 C14 C15 C10 -1.6(12)
C24 P21 Se21 P22 129.8(3)
C21 P21 Se21 P22 18.1(2)
Se23 P21 Se21 P22 -100.68(11)
P21 Se21 P22 C30 93.0(2)
P21 Se21 P22 C21 -18.1(2)
P21 Se21 P22 Se22 -139.29(10)
C30 P22 C21 C23 31.0(7)
Se22 P22 C21 C23 -97.8(6)
Se21 P22 C21 C23 140.1(6)
C30 P22 C21 C22 155.8(5)
Se22 P22 C21 C22 27.0(6)
Se21 P22 C21 C22 -95.0(5)
C30 P22 C21 P21 -87.6(4)
Se22 P22 C21 P21 143.6(2)
Se21 P22 C21 P21 21.5(2)
C24 P21 C21 C23 107.7(5)
Se23 P21 C21 C23 -21.3(6)
Se21 P21 C21 C23 -142.8(5)
C24 P21 C21 C22 -17.7(6)
Se23 P21 C21 C22 -146.7(4)
Se21 P21 C21 C22 91.8(5)
C24 P21 C21 P22 -131.0(3)
Se23 P21 C21 P22 100.0(3)
Se21 P21 C21 P22 -21.5(2)
C21 P21 C24 C25 -104.6(6)
Se23 P21 C24 C25 25.6(6)
Se21 P21 C24 C25 158.1(5)
C21 P21 C24 C29 73.2(7)
Se23 P21 C24 C29 -156.6(5)
Se21 P21 C24 C29 -24.2(7)
C29 C24 C25 C26 0.4(11)
P21 C24 C25 C26 178.2(6)
C24 C25 C26 C27 -0.5(11)
C25 C26 C27 C28 -0.1(12)
C26 C27 C28 C29 0.8(12)
C27 C28 C29 C24 -1.0(12)
C25 C24 C29 C28 0.4(11)
P21 C24 C29 C28 -177.4(6)
C21 P22 C30 C31 95.1(7)
Se22 P22 C30 C31 -133.4(6)
Se21 P22 C30 C31 -2.2(7)
C21 P22 C30 C35 -84.9(6)
Se22 P22 C30 C35 46.6(6)
Se21 P22 C30 C35 177.9(5)
C35 C30 C31 C32 -1.3(12)
P22 C30 C31 C32 178.7(6)
C30 C31 C32 C33 2.4(13)
C31 C32 C33 C34 -1.1(14)
C32 C33 C34 C35 -1.3(13)
C33 C34 C35 C30 2.3(12)
C31 C30 C35 C34 -1.0(11)
P22 C30 C35 C34 179.0(6)
